data_4127840
loop_
_publ_author_name
'Meucci, Elizabeth A.'
'Ariafard, Alireza'
'Canty, Allan J.'
'Kampf, Jeff W.'
'Sanford, Melanie S.'

_publ_section_title
;
 Aryl-Fluoride Bond-Forming Reductive Elimination from Nickel(IV) Centers.
;
_journal_issue 33
_journal_name_full 'Journal of the American Chemical Society'
_journal_page_first 13261
_journal_page_last 13267
_journal_paper_doi 10.1021/jacs.9b06896
_journal_volume 141
_journal_year 2019
_chemical_formula_moiety 'C21 H18 B F N6 Ni, 2(C2 D3 N)'
_chemical_formula_sum 'C25 H18 B D6 F N8 Ni'
_chemical_formula_weight 531.08
_space_group_crystal_system orthorhombic
_space_group_IT_number 62
_space_group_name_Hall '-P 2ac 2n'
_space_group_name_H-M_alt 'P n m a'
_symmetry_space_group_name_Hall '-P 2ac 2n'
_symmetry_space_group_name_H-M 'P n m a'
_atom_sites_solution_hydrogens geom
_audit_creation_method SHELXL-2014/6
_cell_angle_alpha 90
_cell_angle_beta 90
_cell_angle_gamma 90
_cell_formula_units_Z 4
_cell_length_a 14.48910(10)
_cell_length_b 18.8696(2)
_cell_length_c 8.52640(10)
_cell_measurement_reflns_used 23436
_cell_measurement_temperature 85(2)
_cell_measurement_theta_max 68.9490
_cell_measurement_theta_min 4.6320
_cell_volume 2331.15(4)
_computing_cell_refinement 'CrysAlisPro 1.171.38.41 (Rigaku OD, 2015)'
_computing_data_collection 'CrystalClear-SM Expert 2.0 r16 (Rigaku, 2014)'
_computing_data_reduction 'CrysAlisPro 1.171.38.41 (Rigaku OD, 2015)'
_computing_molecular_graphics 'Bruker SHELXTL'
_computing_publication_material 'Bruker SHELXTL'
_computing_structure_refinement 'SHELXL-2014/6 (Sheldrick, 2014)'
_computing_structure_solution 'SHELXT (Sheldrick, 2014)'
_diffrn_ambient_temperature 85(2)
_diffrn_measured_fraction_theta_full 0.999
_diffrn_measured_fraction_theta_max 0.997
_diffrn_measurement_device_type 'Rigaku Saturn 944+ CCD'
_diffrn_measurement_method '\w scans'
_diffrn_radiation_type CuK\a
_diffrn_radiation_wavelength 1.54184
_diffrn_reflns_av_R_equivalents 0.0476
_diffrn_reflns_av_unetI/netI 0.0155
_diffrn_reflns_Laue_measured_fraction_full 0.999
_diffrn_reflns_Laue_measured_fraction_max 0.997
_diffrn_reflns_limit_h_max 17
_diffrn_reflns_limit_h_min -17
_diffrn_reflns_limit_k_max 21
_diffrn_reflns_limit_k_min -22
_diffrn_reflns_limit_l_max 10
_diffrn_reflns_limit_l_min -10
_diffrn_reflns_number 34440
_diffrn_reflns_point_group_measured_fraction_full 0.999
_diffrn_reflns_point_group_measured_fraction_max 0.997
_diffrn_reflns_theta_full 67.684
_diffrn_reflns_theta_max 69.335
_diffrn_reflns_theta_min 5.694
_diffrn_source 'micro-focus rotating anode'
_exptl_absorpt_coefficient_mu 1.535
_exptl_absorpt_correction_T_max 1.00000
_exptl_absorpt_correction_T_min 0.81333
_exptl_absorpt_correction_type multi-scan
_exptl_absorpt_process_details
; 
CrysAlisPro 1.171.38.41 (Rigaku Oxford Diffraction, 2015) 
Empirical absorption correction using spherical harmonics, 
 implemented in SCALE3 ABSPACK scaling algorithm. 
;
_exptl_crystal_colour orange
_exptl_crystal_density_diffrn 1.513
_exptl_crystal_description prism
_exptl_crystal_F_000 1088
_exptl_crystal_size_max 0.140
_exptl_crystal_size_mid 0.050
_exptl_crystal_size_min 0.050
_refine_diff_density_max 0.348
_refine_diff_density_min -0.432
_refine_diff_density_rms 0.075
_refine_ls_extinction_coef 0.00197(19)
_refine_ls_extinction_expression Fc^*^=kFc[1+0.001xFc^2^\l^3^/sin(2\q)]^-1/4^
_refine_ls_extinction_method SHELXL
_refine_ls_goodness_of_fit_ref 1.104
_refine_ls_hydrogen_treatment constr
_refine_ls_matrix_type full
_refine_ls_number_parameters 177
_refine_ls_number_reflns 2248
_refine_ls_number_restraints 0
_refine_ls_restrained_S_all 1.104
_refine_ls_R_factor_all 0.0304
_refine_ls_R_factor_gt 0.0303
_refine_ls_shift/su_max 0.001
_refine_ls_shift/su_mean 0.000
_refine_ls_structure_factor_coef Fsqd
_refine_ls_weighting_details 'w=1/[\s^2^(Fo^2^)+(0.0401P)^2^+1.4543P] where P=(Fo^2^+2Fc^2^)/3'
_refine_ls_weighting_scheme calc
_refine_ls_wR_factor_gt 0.0761
_refine_ls_wR_factor_ref 0.0762
_reflns_Friedel_coverage 0.000
_reflns_number_gt 2239
_reflns_number_total 2248
_reflns_threshold_expression 'I > 2\s(I)'
_cod_data_source_file ja9b06896_si_001.cif
_cod_data_source_block em456
_cod_database_code 4127840
_shelx_space_group_comment
; 
The symmetry employed for this shelxl refinement is uniquely defined 
by the following loop, which should always be used as a source of 
symmetry information in preference to the above space-group names. 
They are only intended as comments. 
;
_shelx_estimated_absorpt_t_min 0.814
_shelx_estimated_absorpt_t_max 0.927
_shelxl_version_number 2014/6

loop_
_space_group_symop_operation_xyz
'x, y, z'
'-x+1/2, -y, z+1/2'
'-x, y+1/2, -z'
'x+1/2, -y+1/2, -z+1/2'
'-x, -y, -z'
'x-1/2, y, -z-1/2'
'x, -y-1/2, z'
'-x-1/2, y-1/2, z-1/2'

loop_
_atom_site_label
_atom_site_type_symbol
_atom_site_fract_x
_atom_site_fract_y
_atom_site_fract_z
_atom_site_U_iso_or_equiv
_atom_site_adp_type
_atom_site_occupancy
_atom_site_site_symmetry_order
_atom_site_calc_flag
_atom_site_refinement_flags_posn
_atom_site_refinement_flags_adp
_atom_site_refinement_flags_occupancy
B1 B 0.16830(14) 0.7500 0.8415(2) 0.0132(4) Uani 1 2 d S T P
H1A H 0.1375 0.7500 0.9464 0.016 Uiso 1 2 calc R U P
F1 F 0.22550(7) 0.7500 0.32701(13) 0.0143(2) Uani 1 2 d S T P
Ni1 Ni 0.27254(2) 0.7500 0.52512(4) 0.00969(13) Uani 1 2 d S T P
N1 N 0.32818(10) 0.7500 0.72535(18) 0.0114(3) Uani 1 2 d S T P
N2 N 0.27435(10) 0.7500 0.85681(19) 0.0122(3) Uani 1 2 d S T P
N3 N 0.14156(7) 0.68411(6) 0.74406(13) 0.0126(2) Uani 1 1 d . . .
N4 N 0.17825(7) 0.67737(6) 0.59744(13) 0.0121(2) Uani 1 1 d . . .
N5 N 0.33581(10) 0.53830(7) -0.15759(16) 0.0290(3) Uani 1 1 d . . .
C1 C 0.41601(13) 0.7500 0.7725(2) 0.0139(4) Uani 1 2 d S T P
H1 H 0.4681 0.7500 0.7048 0.017 Uiso 1 2 calc R U P
C2 C 0.42010(13) 0.7500 0.9349(2) 0.0168(4) Uani 1 2 d S T P
H2 H 0.4739 0.7500 0.9987 0.020 Uiso 1 2 calc R U P
C3 C 0.32925(14) 0.7500 0.9842(2) 0.0149(4) Uani 1 2 d S T P
H3 H 0.3089 0.7500 1.0902 0.018 Uiso 1 2 calc R U P
C4 C 0.07934(9) 0.63214(7) 0.76789(16) 0.0153(3) Uani 1 1 d . . .
H4 H 0.0441 0.6253 0.8606 0.018 Uiso 1 1 calc R U .
C5 C 0.07549(9) 0.59053(7) 0.63526(17) 0.0172(3) Uani 1 1 d . . .
H5 H 0.0381 0.5499 0.6181 0.021 Uiso 1 1 calc R U .
C6 C 0.13844(9) 0.62107(7) 0.53188(15) 0.0141(3) Uani 1 1 d . . .
H6 H 0.1512 0.6041 0.4292 0.017 Uiso 1 1 calc R U .
C7 C 0.36351(9) 0.81923(7) 0.45419(14) 0.0117(3) Uani 1 1 d . . .
C8 C 0.35829(9) 0.89121(7) 0.48088(15) 0.0133(3) Uani 1 1 d . . .
H8 H 0.3111 0.9106 0.5451 0.016 Uiso 1 1 calc R U .
C9 C 0.42451(9) 0.93480(7) 0.41066(16) 0.0151(3) Uani 1 1 d . . .
H9 H 0.4213 0.9847 0.4252 0.018 Uiso 1 1 calc R U .
C10 C 0.49496(9) 0.90631(7) 0.31999(16) 0.0154(3) Uani 1 1 d . . .
H10 H 0.5386 0.9367 0.2712 0.018 Uiso 1 1 calc R U .
C11 C 0.50179(9) 0.83307(7) 0.30046(15) 0.0140(3) Uani 1 1 d . . .
H11 H 0.5512 0.8134 0.2415 0.017 Uiso 1 1 calc R U .
C12 C 0.43536(9) 0.78876(7) 0.36842(15) 0.0121(3) Uani 1 1 d . . .
C13 C 0.30102(10) 0.56100(8) -0.04815(18) 0.0200(3) Uani 1 1 d . . .
C14 C 0.25717(11) 0.58780(9) 0.09339(18) 0.0250(3) Uani 1 1 d . . .
D14A D 0.2348 0.5479 0.1565 0.037 Uiso 1 1 calc R U .
D14B D 0.2051 0.6183 0.0647 0.037 Uiso 1 1 calc R U .
D14C D 0.3020 0.6152 0.1543 0.037 Uiso 1 1 calc R U .

loop_
_atom_site_aniso_label
_atom_site_aniso_U_11
_atom_site_aniso_U_22
_atom_site_aniso_U_33
_atom_site_aniso_U_23
_atom_site_aniso_U_13
_atom_site_aniso_U_12
B1 0.0127(10) 0.0132(10) 0.0137(10) 0.000 0.0021(8) 0.000
F1 0.0135(5) 0.0172(6) 0.0123(5) 0.000 -0.0016(4) 0.000
Ni1 0.00899(19) 0.01013(19) 0.0099(2) 0.000 0.00042(11) 0.000
N1 0.0102(7) 0.0119(7) 0.0122(7) 0.000 0.0015(6) 0.000
N2 0.0134(8) 0.0128(8) 0.0104(7) 0.000 0.0019(6) 0.000
N3 0.0109(5) 0.0134(6) 0.0136(5) 0.0009(4) 0.0021(4) 0.0002(4)
N4 0.0105(5) 0.0137(5) 0.0122(5) 0.0000(4) 0.0008(4) 0.0007(4)
N5 0.0368(8) 0.0236(7) 0.0265(7) 0.0006(6) 0.0018(6) -0.0009(6)
C1 0.0105(8) 0.0142(9) 0.0171(9) 0.000 -0.0011(7) 0.000
C2 0.0143(9) 0.0200(10) 0.0161(9) 0.000 -0.0039(8) 0.000
C3 0.0182(10) 0.0137(9) 0.0127(9) 0.000 -0.0018(7) 0.000
C4 0.0113(6) 0.0149(6) 0.0196(7) 0.0042(5) 0.0020(5) -0.0005(5)
C5 0.0133(6) 0.0146(6) 0.0236(7) 0.0017(6) -0.0018(5) -0.0027(5)
C6 0.0126(6) 0.0130(6) 0.0167(7) -0.0005(5) -0.0025(5) 0.0005(5)
C7 0.0106(6) 0.0143(6) 0.0102(6) 0.0019(5) -0.0016(5) -0.0017(5)
C8 0.0113(6) 0.0146(7) 0.0140(6) -0.0002(5) -0.0004(5) 0.0005(5)
C9 0.0153(6) 0.0120(6) 0.0179(6) 0.0010(5) -0.0035(5) -0.0012(5)
C10 0.0143(6) 0.0160(7) 0.0157(6) 0.0036(5) -0.0006(5) -0.0042(5)
C11 0.0124(6) 0.0173(7) 0.0124(6) 0.0005(5) 0.0011(5) -0.0004(5)
C12 0.0120(6) 0.0139(7) 0.0105(6) 0.0001(5) -0.0017(5) 0.0000(5)
C13 0.0215(7) 0.0165(7) 0.0220(7) 0.0042(6) -0.0047(6) -0.0033(6)
C14 0.0309(8) 0.0236(8) 0.0204(7) 0.0025(6) 0.0016(6) 0.0001(6)

loop_
_atom_type_symbol
_atom_type_description
_atom_type_scat_dispersion_real
_atom_type_scat_dispersion_imag
_atom_type_scat_source
C C 0.0181 0.0091 'International Tables Vol C Tables 4.2.6.8 and 6.1.1.4'
H H 0.0000 0.0000 'International Tables Vol C Tables 4.2.6.8 and 6.1.1.4'
D D 0.0000 0.0000 'International Tables Vol C Tables 4.2.6.8 and 6.1.1.4'
B B 0.0090 0.0039 'International Tables Vol C Tables 4.2.6.8 and 6.1.1.4'
N N 0.0311 0.0180 'International Tables Vol C Tables 4.2.6.8 and 6.1.1.4'
F F 0.0727 0.0534 'International Tables Vol C Tables 4.2.6.8 and 6.1.1.4'
Ni Ni -3.0029 0.5091 'International Tables Vol C Tables 4.2.6.8 and 6.1.1.4'

loop_
_geom_angle_atom_site_label_1
_geom_angle_atom_site_label_2
_geom_angle_atom_site_label_3
_geom_angle
_geom_angle_site_symmetry_1
_geom_angle_site_symmetry_3
N2 B1 N3 107.19(10) . 7_575
N2 B1 N3 107.19(10) . .
N3 B1 N3 107.21(15) 7_575 .
N2 B1 H1A 111.7 . .
N3 B1 H1A 111.7 7_575 .
N3 B1 H1A 111.7 . .
F1 Ni1 N1 176.70(6) . .
F1 Ni1 C7 88.01(4) . 7_575
N1 Ni1 C7 89.53(5) . 7_575
F1 Ni1 C7 88.02(4) . .
N1 Ni1 C7 89.53(5) . .
C7 Ni1 C7 84.02(8) 7_575 .
F1 Ni1 N4 91.71(4) . 7_575
N1 Ni1 N4 90.73(5) . 7_575
C7 Ni1 N4 179.50(5) 7_575 7_575
C7 Ni1 N4 95.55(5) . 7_575
F1 Ni1 N4 91.71(4) . .
N1 Ni1 N4 90.73(5) . .
C7 Ni1 N4 95.55(5) 7_575 .
C7 Ni1 N4 179.50(5) . .
N4 Ni1 N4 84.88(6) 7_575 .
C1 N1 N2 107.29(15) . .
C1 N1 Ni1 132.82(13) . .
N2 N1 Ni1 119.90(12) . .
C3 N2 N1 108.96(15) . .
C3 N2 B1 131.07(16) . .
N1 N2 B1 119.96(15) . .
C4 N3 N4 109.33(11) . .
C4 N3 B1 132.27(13) . .
N4 N3 B1 118.04(11) . .
C6 N4 N3 106.87(10) . .
C6 N4 Ni1 134.60(9) . .
N3 N4 Ni1 118.51(8) . .
N1 C1 C2 109.99(17) . .
N1 C1 H1 125.0 . .
C2 C1 H1 125.0 . .
C3 C2 C1 105.26(17) . .
C3 C2 H2 127.4 . .
C1 C2 H2 127.4 . .
N2 C3 C2 108.50(17) . .
N2 C3 H3 125.8 . .
C2 C3 H3 125.8 . .
N3 C4 C5 108.55(12) . .
N3 C4 H4 125.7 . .
C5 C4 H4 125.7 . .
C4 C5 C6 104.89(12) . .
C4 C5 H5 127.6 . .
C6 C5 H5 127.6 . .
N4 C6 C5 110.36(12) . .
N4 C6 H6 124.8 . .
C5 C6 H6 124.8 . .
C8 C7 C12 122.20(12) . .
C8 C7 Ni1 124.81(10) . .
C12 C7 Ni1 112.97(10) . .
C7 C8 C9 118.09(12) . .
C7 C8 H8 121.0 . .
C9 C8 H8 121.0 . .
C10 C9 C8 120.99(13) . .
C10 C9 H9 119.5 . .
C8 C9 H9 119.5 . .
C9 C10 C11 120.13(12) . .
C9 C10 H10 119.9 . .
C11 C10 H10 119.9 . .
C10 C11 C12 119.55(12) . .
C10 C11 H11 120.2 . .
C12 C11 H11 120.2 . .
C7 C12 C11 118.90(12) . .
C7 C12 C12 114.32(8) . 7_575
C11 C12 C12 126.66(8) . 7_575
N5 C13 C14 178.24(16) . .
C13 C14 D14A 109.5 . .
C13 C14 D14B 109.5 . .
D14A C14 D14B 109.5 . .
C13 C14 D14C 109.5 . .
D14A C14 D14C 109.5 . .
D14B C14 D14C 109.5 . .

loop_
_geom_bond_atom_site_label_1
_geom_bond_atom_site_label_2
_geom_bond_distance
_geom_bond_site_symmetry_2
B1 N2 1.542(3) .
B1 N3 1.5445(16) 7_575
B1 N3 1.5446(16) .
B1 H1A 1.0000 .
F1 Ni1 1.8215(11) .
Ni1 N1 1.8879(16) .
Ni1 C7 1.9518(13) 7_575
Ni1 C7 1.9518(13) .
Ni1 N4 2.0310(11) 7_575
Ni1 N4 2.0311(11) .
N1 C1 1.335(2) .
N1 N2 1.366(2) .
N2 C3 1.346(3) .
N3 C4 1.3474(17) .
N3 N4 1.3644(16) .
N4 C6 1.3317(18) .
N5 C13 1.144(2) .
C1 C2 1.386(3) .
C1 H1 0.9500 .
C2 C3 1.382(3) .
C2 H2 0.9500 .
C3 H3 0.9500 .
C4 C5 1.378(2) .
C4 H4 0.9500 .
C5 C6 1.3933(19) .
C5 H5 0.9500 .
C6 H6 0.9500 .
C7 C8 1.3793(19) .
C7 C12 1.3961(18) .
C8 C9 1.3985(19) .
C8 H8 0.9500 .
C9 C10 1.389(2) .
C9 H9 0.9500 .
C10 C11 1.3955(19) .
C10 H10 0.9500 .
C11 C12 1.4005(18) .
C11 H11 0.9500 .
C12 C12 1.463(3) 7_575
C13 C14 1.455(2) .
C14 D14A 0.9800 .
C14 D14B 0.9800 .
C14 D14C 0.9800 .

loop_
_geom_torsion_atom_site_label_1
_geom_torsion_atom_site_label_2
_geom_torsion_atom_site_label_3
_geom_torsion_atom_site_label_4
_geom_torsion
_geom_torsion_site_symmetry_1
_geom_torsion_site_symmetry_4
C7 Ni1 N1 C1 42.01(4) 7_575 .
C7 Ni1 N1 C1 -42.01(4) . .
N4 Ni1 N1 C1 -137.56(3) 7_575 .
N4 Ni1 N1 C1 137.56(3) . .
C7 Ni1 N1 N2 -137.99(4) 7_575 .
C7 Ni1 N1 N2 137.99(4) . .
N4 Ni1 N1 N2 42.44(3) 7_575 .
N4 Ni1 N1 N2 -42.44(3) . .
C1 N1 N2 C3 0.000(0) . .
Ni1 N1 N2 C3 180.000(0) . .
C1 N1 N2 B1 180.000(0) . .
Ni1 N1 N2 B1 0.000(0) . .
N3 B1 N2 C3 122.59(10) 7_575 .
N3 B1 N2 C3 -122.59(10) . .
N3 B1 N2 N1 -57.41(10) 7_575 .
N3 B1 N2 N1 57.41(10) . .
N2 B1 N3 C4 130.07(15) . .
N3 B1 N3 C4 -115.12(15) 7_575 .
N2 B1 N3 N4 -57.79(15) . .
N3 B1 N3 N4 57.02(18) 7_575 .
C4 N3 N4 C6 -0.12(13) . .
B1 N3 N4 C6 -173.97(12) . .
C4 N3 N4 Ni1 178.55(8) . .
B1 N3 N4 Ni1 4.70(15) . .
N2 N1 C1 C2 0.000(0) . .
Ni1 N1 C1 C2 180.000(0) . .
N1 C1 C2 C3 0.000(0) . .
N1 N2 C3 C2 0.000(0) . .
B1 N2 C3 C2 180.000(0) . .
C1 C2 C3 N2 0.000(0) . .
N4 N3 C4 C5 0.27(14) . .
B1 N3 C4 C5 172.92(14) . .
N3 C4 C5 C6 -0.30(15) . .
N3 N4 C6 C5 -0.07(14) . .
Ni1 N4 C6 C5 -178.43(9) . .
C4 C5 C6 N4 0.23(15) . .
C12 C7 C8 C9 4.06(19) . .
Ni1 C7 C8 C9 -174.39(9) . .
C7 C8 C9 C10 -1.65(19) . .
C8 C9 C10 C11 -1.4(2) . .
C9 C10 C11 C12 2.2(2) . .
C8 C7 C12 C11 -3.32(19) . .
Ni1 C7 C12 C11 175.29(9) . .
C8 C7 C12 C12 172.98(10) . 7_575
Ni1 C7 C12 C12 -8.41(9) . 7_575
C10 C11 C12 C7 0.12(19) . .
C10 C11 C12 C12 -175.67(8) . 7_575
